data_4118911
loop_
_publ_author_name
'Ping Cui'
'Yu-Guang Ma'
'Huan-Huan Li'
'Bin Zhao'
'Jian-Rong Li'
'Peng Cheng'
'Perla B. Balbuena'
'Hong-Cai Zhou'

_publ_section_title
;
 Multipoint Interactions Enhanced CO2 Uptake: A Zeolite-like
 Zinc-Tetrazole Framework with 24-Nuclear Zinc Cages
;
_journal_name_full 'Journal of the American Chemical Society'
_journal_page_first 18892
_journal_page_last 18895
_journal_paper_doi 10.1021/ja3063138
_journal_volume 134
_journal_year 2012
_chemical_formula_sum 'C9 H16 N9 O2.5 Zn'
_chemical_formula_weight 355.68
_chemical_name_systematic
; 
 ? 
;
_space_group_IT_number 148
_symmetry_cell_setting trigonal
_symmetry_space_group_name_Hall '-R 3'
_symmetry_space_group_name_H-M 'R -3 :H'
_atom_sites_solution_hydrogens geom
_atom_sites_solution_primary direct
_atom_sites_solution_secondary difmap
_audit_creation_method SHELXL-97
_cell_angle_alpha 90.00
_cell_angle_beta 90.00
_cell_angle_gamma 120.00
_cell_formula_units_Z 18
_cell_length_a 24.990(4)
_cell_length_b 24.990(4)
_cell_length_c 13.0478(16)
_cell_measurement_reflns_used 1688
_cell_measurement_temperature 120(2)
_cell_measurement_theta_max 29.1810
_cell_measurement_theta_min 2.4403
_cell_volume 7056.7(18)
_computing_cell_refinement
;
CrysAlisPro, Oxford Diffraction Ltd.,
Version 1.171.33.48 (release 15-09-2009 CrysAlis171 .NET)
(compiled Sep 15 2009,11:49:04)
;
_computing_data_collection
;
CrysAlisPro, Oxford Diffraction Ltd.,
Version 1.171.33.48 (release 15-09-2009 CrysAlis171 .NET)
(compiled Sep 15 2009,11:49:04)
;
_computing_data_reduction
;
CrysAlisPro, Oxford Diffraction Ltd.,
Version 1.171.33.48 (release 15-09-2009 CrysAlis171 .NET)
(compiled Sep 15 2009,11:49:04)
;
_computing_molecular_graphics 'Bruker SHELXTL'
_computing_publication_material 'Bruker SHELXTL'
_computing_structure_refinement 'SHELXL-97 (Sheldrick, 1997)'
_computing_structure_solution 'SHELXS-97 (Sheldrick, 1990)'
_diffrn_ambient_temperature 120(2)
_diffrn_detector_area_resol_mean 16.2116
_diffrn_measured_fraction_theta_full 0.999
_diffrn_measured_fraction_theta_max 0.999
_diffrn_measurement_device_type 'SuperNova, Single source at offset), Eos'
_diffrn_measurement_method '\w scans'
_diffrn_radiation_monochromator graphite
_diffrn_radiation_source 'fine-focus sealed tube'
_diffrn_radiation_type MoK\a
_diffrn_radiation_wavelength 0.71073
_diffrn_reflns_av_R_equivalents 0.0259
_diffrn_reflns_av_sigmaI/netI 0.0688
_diffrn_reflns_limit_h_max 21
_diffrn_reflns_limit_h_min -27
_diffrn_reflns_limit_k_max 24
_diffrn_reflns_limit_k_min -29
_diffrn_reflns_limit_l_max 15
_diffrn_reflns_limit_l_min -13
_diffrn_reflns_number 4676
_diffrn_reflns_theta_full 24.97
_diffrn_reflns_theta_max 24.97
_diffrn_reflns_theta_min 2.45
_exptl_absorpt_coefficient_mu 1.589
_exptl_absorpt_correction_T_max 0.7416
_exptl_absorpt_correction_T_min 0.5689
_exptl_absorpt_correction_type multi-scan
_exptl_absorpt_process_details
;
CrysAlisPro, Oxford Diffraction Ltd.,
Version 1.171.33.48 (release 15-09-2009 CrysAlis171 .NET)
(compiled Sep 15 2009,11:49:04)
empirical absorption correction using spherical harmonics,
 implemented in SCALE3 ABSPACK scaling algorithm.
;
_exptl_crystal_colour Colorless
_exptl_crystal_density_diffrn 1.507
_exptl_crystal_description Block
_exptl_crystal_F_000 3294
_exptl_crystal_size_max 0.40
_exptl_crystal_size_mid 0.40
_exptl_crystal_size_min 0.20
_refine_diff_density_max 0.890
_refine_diff_density_min -0.735
_refine_diff_density_rms 0.119
_refine_ls_extinction_method none
_refine_ls_goodness_of_fit_ref 1.069
_refine_ls_hydrogen_treatment constr
_refine_ls_matrix_type full
_refine_ls_number_parameters 203
_refine_ls_number_reflns 2749
_refine_ls_number_restraints 74
_refine_ls_restrained_S_all 1.088
_refine_ls_R_factor_all 0.0700
_refine_ls_R_factor_gt 0.0498
_refine_ls_shift/su_max 0.000
_refine_ls_shift/su_mean 0.000
_refine_ls_structure_factor_coef Fsqd
_refine_ls_weighting_details 'calc w=1/[\s^2^(Fo^2^)+(0.0935P)^2^+0.0000P] where P=(Fo^2^+2Fc^2^)/3'
_refine_ls_weighting_scheme calc
_refine_ls_wR_factor_gt 0.1499
_refine_ls_wR_factor_ref 0.1555
_reflns_number_gt 1986
_reflns_number_total 2749
_reflns_threshold_expression >2sigma(I)
_cod_data_source_file ja3063138_si_002.cif
_cod_data_source_block p101030e
_cod_original_sg_symbol_H-M 'R -3'
_cod_original_formula_sum 'C9 H16 N9 O2.50 Zn'
_cod_database_code 4118911

loop_
_symmetry_equiv_pos_as_xyz
'x, y, z'
'-y, x-y, z'
'-x+y, -x, z'
'x+2/3, y+1/3, z+1/3'
'-y+2/3, x-y+1/3, z+1/3'
'-x+y+2/3, -x+1/3, z+1/3'
'x+1/3, y+2/3, z+2/3'
'-y+1/3, x-y+2/3, z+2/3'
'-x+y+1/3, -x+2/3, z+2/3'
'-x, -y, -z'
'y, -x+y, -z'
'x-y, x, -z'
'-x+2/3, -y+1/3, -z+1/3'
'y+2/3, -x+y+1/3, -z+1/3'
'x-y+2/3, x+1/3, -z+1/3'
'-x+1/3, -y+2/3, -z+2/3'
'y+1/3, -x+y+2/3, -z+2/3'
'x-y+1/3, x+2/3, -z+2/3'

loop_
_atom_site_label
_atom_site_type_symbol
_atom_site_fract_x
_atom_site_fract_y
_atom_site_fract_z
_atom_site_U_iso_or_equiv
_atom_site_adp_type
_atom_site_occupancy
_atom_site_symmetry_multiplicity
_atom_site_calc_flag
_atom_site_refinement_flags
_atom_site_disorder_assembly
_atom_site_disorder_group
Zn1 Zn 0.22263(3) 0.25407(3) 0.99869(4) 0.0146(2) Uani 1 1 d . . .
C1 C 0.2894(2) 0.3378(2) 0.8152(4) 0.0157(12) Uani 1 1 d . . .
C2 C 0.2579(2) 0.2903(2) 0.7323(4) 0.0177(12) Uani 1 1 d . D .
H2A H 0.2655 0.2563 0.7436 0.021 Uiso 1 1 calc R . .
H2B H 0.2758 0.3088 0.6666 0.021 Uiso 1 1 calc R . .
C3 C 0.1882(3) 0.2652(2) 0.7283(4) 0.0207(13) Uani 1 1 d . . .
H3A H 0.1798 0.2991 0.7234 0.025 Uiso 1 1 calc R A 1
H3B H 0.1707 0.2390 0.6686 0.025 Uiso 1 1 calc R A 1
C4 C 0.0953(2) 0.1999(3) 0.8116(4) 0.0242(13) Uani 1 1 d . . .
H4A H 0.0812 0.1696 0.7568 0.029 Uiso 1 1 calc R B 1
H4B H 0.0821 0.2295 0.7964 0.029 Uiso 1 1 calc R B 1
C5 C 0.0678(3) 0.1680(3) 0.9127(4) 0.0237(13) Uani 1 1 d . D .
H5A H 0.0231 0.1448 0.9069 0.028 Uiso 1 1 calc R . .
H5B H 0.0819 0.1391 0.9280 0.028 Uiso 1 1 calc R . .
C6 C 0.0858(2) 0.2136(2) 0.9982(4) 0.0171(12) Uani 1 1 d . . .
C7 C 0.2731(6) 0.1395(8) 0.6159(12) 0.197(7) Uani 1 1 d DU C 1
H7A H 0.2797 0.1444 0.6886 0.295 Uiso 1 1 calc R C 1
H7B H 0.3067 0.1737 0.5813 0.295 Uiso 1 1 calc R C 1
H7C H 0.2709 0.1017 0.5946 0.295 Uiso 1 1 calc R C 1
C8 C 0.2164(7) 0.1695(7) 0.5060(10) 0.184(6) Uani 1 1 d DU C 1
H8A H 0.1805 0.1741 0.5091 0.275 Uiso 1 1 calc R C 1
H8B H 0.2145 0.1469 0.4454 0.275 Uiso 1 1 calc R C 1
H8C H 0.2529 0.2095 0.5042 0.275 Uiso 1 1 calc R C 1
C9 C 0.1682(6) 0.1061(7) 0.6560(11) 0.174(5) Uani 1 1 d DU C 1
H9 H 0.1724 0.0864 0.7133 0.261 Uiso 1 1 calc R C 1
N1 N 0.2774(2) 0.3281(2) 0.9157(3) 0.0162(10) Uani 1 1 d . D 1
N2 N 0.3163(2) 0.3832(2) 0.9625(3) 0.0170(10) Uani 1 1 d . D 1
N3 N 0.3493(2) 0.4235(2) 0.8943(3) 0.0184(10) Uani 1 1 d . D 1
N4 N 0.3334(2) 0.39598(19) 0.7997(3) 0.0164(10) Uani 1 1 d . . 1
N5 N 0.1419(2) 0.2444(2) 1.0387(3) 0.0169(10) Uani 1 1 d . . 1
N6 N 0.1400(2) 0.2828(2) 1.1111(3) 0.0201(10) Uani 1 1 d . . 1
N7 N 0.0849(2) 0.2746(2) 1.1133(3) 0.0213(11) Uani 1 1 d . . 1
N8 N 0.04945(19) 0.2303(2) 1.0434(3) 0.0166(10) Uani 1 1 d . . 1
N9 N 0.2179(5) 0.1376(6) 0.5916(9) 0.161(4) Uani 1 1 d DU C 1
O1 O 0.16107(16) 0.23068(17) 0.8185(3) 0.0192(8) Uani 1 1 d . D 1
O2 O 0.1184(6) 0.1032(8) 0.6399(11) 0.249(6) Uani 1 1 d DU C 1
O3 O 0.9480(13) 0.0458(13) 0.827(2) 0.194(11) Uani 0.42 1 d PU E 1
O4 O 0.0000 0.0000 0.0000 0.230(12) Uani 0.50 6 d SPU F 1

loop_
_atom_site_aniso_label
_atom_site_aniso_U_11
_atom_site_aniso_U_22
_atom_site_aniso_U_33
_atom_site_aniso_U_23
_atom_site_aniso_U_13
_atom_site_aniso_U_12
Zn1 0.0138(4) 0.0153(4) 0.0158(4) 0.0013(2) 0.0007(2) 0.0081(3)
C1 0.015(3) 0.018(3) 0.016(3) 0.002(2) 0.000(2) 0.010(2)
C2 0.022(3) 0.017(3) 0.014(3) -0.001(2) 0.004(2) 0.009(3)
C3 0.025(3) 0.016(3) 0.016(3) -0.003(2) -0.004(2) 0.006(3)
C4 0.015(3) 0.030(3) 0.025(3) -0.006(3) -0.004(2) 0.009(3)
C5 0.015(3) 0.024(3) 0.028(3) -0.003(3) 0.003(2) 0.006(3)
C6 0.013(3) 0.014(3) 0.019(3) 0.005(2) 0.005(2) 0.003(2)
C7 0.198(10) 0.199(10) 0.190(10) 0.009(8) 0.013(8) 0.097(8)
C8 0.218(10) 0.182(9) 0.162(9) 0.014(8) -0.005(8) 0.109(7)
C9 0.176(8) 0.173(8) 0.193(8) -0.017(6) 0.016(7) 0.102(6)
N1 0.018(2) 0.018(2) 0.015(2) 0.0022(19) -0.0026(19) 0.010(2)
N2 0.020(3) 0.015(2) 0.016(2) -0.0007(19) -0.0017(19) 0.008(2)
N3 0.021(3) 0.019(2) 0.015(2) -0.0014(19) -0.0004(19) 0.010(2)
N4 0.018(2) 0.012(2) 0.016(2) -0.0015(18) 0.0008(18) 0.006(2)
N5 0.015(2) 0.021(3) 0.016(2) 0.0012(19) 0.0010(18) 0.010(2)
N6 0.019(3) 0.027(3) 0.018(2) -0.002(2) -0.001(2) 0.014(2)
N7 0.018(3) 0.027(3) 0.021(2) -0.001(2) 0.000(2) 0.013(2)
N8 0.013(2) 0.017(2) 0.018(2) -0.0017(19) 0.0010(19) 0.006(2)
N9 0.190(7) 0.158(7) 0.162(7) 0.005(6) 0.014(6) 0.109(6)
O1 0.014(2) 0.021(2) 0.0186(19) 0.0006(16) 0.0000(16) 0.0051(17)
O2 0.234(9) 0.247(9) 0.271(9) -0.020(7) 0.010(8) 0.124(7)
O3 0.178(14) 0.176(14) 0.201(14) -0.023(9) 0.001(9) 0.068(10)
O4 0.230(12) 0.230(12) 0.231(17) 0.000 0.000 0.115(6)

loop_
_atom_type_symbol
_atom_type_description
_atom_type_scat_dispersion_real
_atom_type_scat_dispersion_imag
_atom_type_scat_source
C C 0.0033 0.0016 'International Tables Vol C Tables 4.2.6.8 and 6.1.1.4'
H H 0.0000 0.0000 'International Tables Vol C Tables 4.2.6.8 and 6.1.1.4'
O O 0.0106 0.0060 'International Tables Vol C Tables 4.2.6.8 and 6.1.1.4'
N N 0.0061 0.0033 'International Tables Vol C Tables 4.2.6.8 and 6.1.1.4'
Zn Zn 0.2839 1.4301 'International Tables Vol C Tables 4.2.6.8 and 6.1.1.4'

loop_
_geom_angle_atom_site_label_1
_geom_angle_atom_site_label_2
_geom_angle_atom_site_label_3
_geom_angle
_geom_angle_site_symmetry_1
_geom_angle_site_symmetry_3
N5 Zn1 N1 116.35(18) . .
N5 Zn1 N8 121.09(18) . 11_557
N1 Zn1 N8 111.40(17) . 11_557
N5 Zn1 N4 104.93(17) . 5
N1 Zn1 N4 102.53(17) . 5
N8 Zn1 N4 96.07(17) 11_557 5
N4 C1 N1 109.5(4) . .
N4 C1 C2 125.0(4) . .
N1 C1 C2 125.5(5) . .
C1 C2 C3 112.8(4) . .
C1 C2 H2A 109.0 . .
C3 C2 H2A 109.0 . .
C1 C2 H2B 109.0 . .
C3 C2 H2B 109.0 . .
H2A C2 H2B 107.8 . .
O1 C3 C2 108.8(4) . .
O1 C3 H3A 109.9 . .
C2 C3 H3A 109.9 . .
O1 C3 H3B 109.9 . .
C2 C3 H3B 109.9 . .
H3A C3 H3B 108.3 . .
O1 C4 C5 109.1(4) . .
O1 C4 H4A 109.9 . .
C5 C4 H4A 109.9 . .
O1 C4 H4B 109.9 . .
C5 C4 H4B 109.9 . .
H4A C4 H4B 108.3 . .
C6 C5 C4 111.4(5) . .
C6 C5 H5A 109.3 . .
C4 C5 H5A 109.3 . .
C6 C5 H5B 109.3 . .
C4 C5 H5B 109.3 . .
H5A C5 H5B 108.0 . .
N8 C6 N5 109.6(5) . .
N8 C6 C5 125.8(5) . .
N5 C6 C5 124.6(5) . .
O2 C9 N9 121.8(10) . .
O2 C9 H9 119.1 . .
N9 C9 H9 119.1 . .
C1 N1 N2 105.8(4) . .
C1 N1 Zn1 133.6(4) . .
N2 N1 Zn1 120.4(3) . .
N3 N2 N1 109.5(4) . .
N2 N3 N4 108.6(4) . .
C1 N4 N3 106.6(4) . .
C1 N4 Zn1 129.6(3) . 9_554
N3 N4 Zn1 123.2(3) . 9_554
C6 N5 N6 106.7(4) . .
C6 N5 Zn1 133.1(4) . .
N6 N5 Zn1 119.2(3) . .
N7 N6 N5 108.3(4) . .
N6 N7 N8 108.8(4) . .
C6 N8 N7 106.6(4) . .
C6 N8 Zn1 132.1(4) . 12_557
N7 N8 Zn1 118.3(3) . 12_557
C9 N9 C8 123.1(7) . .
C9 N9 C7 118.4(7) . .
C8 N9 C7 118.5(7) . .
C3 O1 C4 110.4(4) . .

loop_
_geom_bond_atom_site_label_1
_geom_bond_atom_site_label_2
_geom_bond_distance
_geom_bond_site_symmetry_2
Zn1 N5 1.979(4) .
Zn1 N1 1.984(4) .
Zn1 N8 2.009(4) 11_557
Zn1 N4 2.047(4) 5
C1 N4 1.329(7) .
C1 N1 1.340(6) .
C1 C2 1.504(7) .
C2 C3 1.529(7) .
C2 H2A 0.9700 .
C2 H2B 0.9700 .
C3 O1 1.414(6) .
C3 H3A 0.9700 .
C3 H3B 0.9700 .
C4 O1 1.426(6) .
C4 C5 1.516(8) .
C4 H4A 0.9700 .
C4 H4B 0.9700 .
C5 C6 1.494(8) .
C5 H5A 0.9700 .
C5 H5B 0.9700 .
C6 N8 1.314(7) .
C6 N5 1.325(7) .
C7 N9 1.392(7) .
C7 H7A 0.9600 .
C7 H7B 0.9600 .
C7 H7C 0.9600 .
C8 N9 1.383(7) .
C8 H8A 0.9600 .
C8 H8B 0.9600 .
C8 H8C 0.9600 .
C9 O2 1.228(9) .
C9 N9 1.376(7) .
C9 H9 0.9300 .
N1 N2 1.370(6) .
N2 N3 1.286(6) .
N3 N4 1.371(6) .
N4 Zn1 2.047(4) 9_554
N5 N6 1.364(6) .
N6 N7 1.288(6) .
N7 N8 1.365(6) .
N8 Zn1 2.009(4) 12_557

loop_
_geom_torsion_atom_site_label_1
_geom_torsion_atom_site_label_2
_geom_torsion_atom_site_label_3
_geom_torsion_atom_site_label_4
_geom_torsion
_geom_torsion_site_symmetry_1
_geom_torsion_site_symmetry_4
N4 C1 C2 C3 -119.5(6) . .
N1 C1 C2 C3 60.2(7) . .
C1 C2 C3 O1 -67.0(6) . .
O1 C4 C5 C6 62.6(6) . .
C4 C5 C6 N8 106.4(6) . .
C4 C5 C6 N5 -72.0(7) . .
N4 C1 N1 N2 -0.2(6) . .
C2 C1 N1 N2 -180.0(5) . .
N4 C1 N1 Zn1 -175.9(4) . .
C2 C1 N1 Zn1 4.3(8) . .
N5 Zn1 N1 C1 -98.6(5) . .
N8 Zn1 N1 C1 45.8(5) 11_557 .
N4 Zn1 N1 C1 147.6(5) 5 .
N5 Zn1 N1 N2 86.2(4) . .
N8 Zn1 N1 N2 -129.4(4) 11_557 .
N4 Zn1 N1 N2 -27.7(4) 5 .
C1 N1 N2 N3 0.3(5) . .
Zn1 N1 N2 N3 176.8(3) . .
N1 N2 N3 N4 -0.4(6) . .
N1 C1 N4 N3 0.0(6) . .
C2 C1 N4 N3 179.8(5) . .
N1 C1 N4 Zn1 -170.6(3) . 9_554
C2 C1 N4 Zn1 9.2(8) . 9_554
N2 N3 N4 C1 0.2(6) . .
N2 N3 N4 Zn1 171.6(3) . 9_554
N8 C6 N5 N6 -1.2(6) . .
C5 C6 N5 N6 177.5(5) . .
N8 C6 N5 Zn1 -169.1(4) . .
C5 C6 N5 Zn1 9.6(8) . .
N1 Zn1 N5 C6 94.9(5) . .
N8 Zn1 N5 C6 -45.8(5) 11_557 .
N4 Zn1 N5 C6 -152.6(5) 5 .
N1 Zn1 N5 N6 -71.8(4) . .
N8 Zn1 N5 N6 147.5(3) 11_557 .
N4 Zn1 N5 N6 40.7(4) 5 .
C6 N5 N6 N7 0.3(6) . .
Zn1 N5 N6 N7 170.2(3) . .
N5 N6 N7 N8 0.6(5) . .
N5 C6 N8 N7 1.5(6) . .
C5 C6 N8 N7 -177.1(5) . .
N5 C6 N8 Zn1 160.9(4) . 12_557
C5 C6 N8 Zn1 -17.7(8) . 12_557
N6 N7 N8 C6 -1.3(5) . .
N6 N7 N8 Zn1 -164.1(3) . 12_557
O2 C9 N9 C8 2(3) . .
O2 C9 N9 C7 179(2) . .
C2 C3 O1 C4 -172.5(4) . .
C5 C4 O1 C3 -175.0(4) . .
